data_4507415
loop_
_publ_author_name
'Elacqua, Elizabeth'
'Bu\<car, Dejan-Kre\<simir'
'Henry, Rodger F.'
'Zhang, Geoff G. Z.'
'MacGillivray, Leonard R.'

_publ_contact_author 'Leonard R. MacGillivray'
_publ_section_title
;
 Supramolecular Complexes of Sulfadiazine and Pyridines: Reconfigurable
 Exteriors and Chameleon-like Behavior of Tautomers at the
 Co-Crystal--Salt Boundary
;
_journal_issue 1
_journal_name_full 'Crystal Growth &amp; Design'
_journal_page_first 393
_journal_paper_doi 10.1021/cg301745x
_journal_volume 13
_journal_year 2013
_chemical_formula_moiety 'C10 H10 N4 O2 S, C6 H7 N'
_chemical_formula_sum 'C16 H17 N5 O2 S'
_chemical_formula_weight 343.41
_chemical_name_common 'sulfadiazine 4-picoline cocrystal'
_chemical_name_systematic
; 
 ? 
;
_space_group_IT_number 2
_symmetry_cell_setting triclinic
_symmetry_space_group_name_Hall '-P 1'
_symmetry_space_group_name_H-M 'P -1'
_atom_sites_solution_hydrogens geom
_atom_sites_solution_primary direct
_atom_sites_solution_secondary difmap
_audit_creation_method SHELXL-97
_cell_angle_alpha 79.922(7)
_cell_angle_beta 83.513(6)
_cell_angle_gamma 70.167(6)
_cell_formula_units_Z 2
_cell_length_a 7.834(5)
_cell_length_b 9.005(5)
_cell_length_c 12.310(7)
_cell_measurement_reflns_used 3928
_cell_measurement_temperature 100(2)
_cell_measurement_theta_max 26.340
_cell_measurement_theta_min 2.4305
_cell_volume 802.9(8)
_computing_cell_refinement 'Apex2 v2.1-4 (Bruker, 2007)'
_computing_data_collection 'Apex2 v2.1-4 (Bruker, 2007)'
_computing_data_reduction 'Apex2 v2.1-4 (Bruker, 2007)'
_computing_molecular_graphics 'ORTEP-3 for Windows v2.01'
_computing_publication_material 'SHELXL-97 (Sheldrick, 2008)'
_computing_structure_refinement 'SHELXL-97 (Sheldrick, 2008)'
_computing_structure_solution 'SHELXS-97 (Sheldrick, 2008)'
_diffrn_ambient_temperature 100(2)
_diffrn_measured_fraction_theta_full 0.981
_diffrn_measured_fraction_theta_max 0.981
_diffrn_measurement_device_type CCD
_diffrn_measurement_method 'omega scan'
_diffrn_radiation_monochromator graphite
_diffrn_radiation_source 'fine-focus sealed tube'
_diffrn_radiation_type MoK\a
_diffrn_radiation_wavelength 0.71073
_diffrn_reflns_av_R_equivalents 0.0450
_diffrn_reflns_av_sigmaI/netI 0.0493
_diffrn_reflns_limit_h_max 9
_diffrn_reflns_limit_h_min -9
_diffrn_reflns_limit_k_max 11
_diffrn_reflns_limit_k_min -11
_diffrn_reflns_limit_l_max 15
_diffrn_reflns_limit_l_min -15
_diffrn_reflns_number 7998
_diffrn_reflns_theta_full 26.38
_diffrn_reflns_theta_max 26.38
_diffrn_reflns_theta_min 1.68
_exptl_absorpt_coefficient_mu 0.222
_exptl_absorpt_correction_type none
_exptl_crystal_colour colorless
_exptl_crystal_density_diffrn 1.420
_exptl_crystal_density_method 'not measured'
_exptl_crystal_description parallelapiped
_exptl_crystal_F_000 360
_exptl_crystal_size_max 0.3
_exptl_crystal_size_mid 0.1
_exptl_crystal_size_min 0.1
_refine_diff_density_max 0.582
_refine_diff_density_min -0.453
_refine_diff_density_rms 0.070
_refine_ls_extinction_method none
_refine_ls_goodness_of_fit_ref 1.067
_refine_ls_hydrogen_treatment mixed
_refine_ls_matrix_type full
_refine_ls_number_parameters 228
_refine_ls_number_reflns 3225
_refine_ls_number_restraints 0
_refine_ls_restrained_S_all 1.067
_refine_ls_R_factor_all 0.0536
_refine_ls_R_factor_gt 0.0436
_refine_ls_shift/su_max 0.001
_refine_ls_shift/su_mean 0.000
_refine_ls_structure_factor_coef Fsqd
_refine_ls_weighting_details 'calc w=1/[\s^2^(Fo^2^)+(0.1000P)^2^+0.0000P] where P=(Fo^2^+2Fc^2^)/3'
_refine_ls_weighting_scheme calc
_refine_ls_wR_factor_gt 0.1298
_refine_ls_wR_factor_ref 0.1460
_reflns_number_gt 2670
_reflns_number_total 3225
_reflns_threshold_expression I>2sigma(I)
_cod_data_source_file cg301745x_si_006.cif
_cod_data_source_block (SDZ)(pico)
_cod_original_cell_volume 803.0(8)
_cod_original_sg_symbol_H-M P-1
_cod_database_code 4507415

loop_
_symmetry_equiv_pos_as_xyz
'x, y, z'
'-x, -y, -z'

loop_
_atom_site_label
_atom_site_type_symbol
_atom_site_fract_x
_atom_site_fract_y
_atom_site_fract_z
_atom_site_U_iso_or_equiv
_atom_site_adp_type
_atom_site_occupancy
_atom_site_symmetry_multiplicity
_atom_site_calc_flag
_atom_site_refinement_flags
S1 S 0.10790(6) 0.58686(5) 0.28112(4) 0.02015(19) Uani 1 1 d .
O1 O 0.03868(18) 0.48739(17) 0.36609(10) 0.0249(3) Uani 1 1 d .
O2 O -0.02190(18) 0.73362(16) 0.23283(11) 0.0253(3) Uani 1 1 d .
N1 N 0.6727(2) 0.7599(2) 0.46458(15) 0.0249(4) Uani 1 1 d .
H1A H 0.677(3) 0.728(3) 0.544(2) 0.030 Uiso 1 1 d .
H1B H 0.770(3) 0.742(3) 0.4230(19) 0.030 Uiso 1 1 d .
N2 N 0.2020(2) 0.49709(19) 0.17521(13) 0.0208(4) Uani 1 1 d .
H2N H 0.169(4) 0.566(3) 0.096(2) 0.052(8) Uiso 1 1 d .
N3 N 0.4026(2) 0.30931(19) 0.07803(13) 0.0242(4) Uani 1 1 d .
N4 N 0.3910(2) 0.26538(19) 0.27637(13) 0.0231(4) Uani 1 1 d .
C1 C 0.5424(3) 0.7173(2) 0.42114(16) 0.0209(4) Uani 1 1 d .
C2 C 0.5553(3) 0.6993(2) 0.30914(15) 0.0219(4) Uani 1 1 d .
H2 H 0.6521 0.7158 0.2634 0.026 Uiso 1 1 calc R
C3 C 0.4253(3) 0.6572(2) 0.26628(15) 0.0219(4) Uani 1 1 d .
H3 H 0.4344 0.6464 0.1919 0.026 Uiso 1 1 calc R
C4 C 0.2803(2) 0.6310(2) 0.33455(15) 0.0193(4) Uani 1 1 d .
C5 C 0.2652(3) 0.6489(2) 0.44610(15) 0.0209(4) Uani 1 1 d .
H5 H 0.1695 0.6302 0.4919 0.025 Uiso 1 1 calc R
C6 C 0.3933(3) 0.6945(2) 0.48797(15) 0.0215(4) Uani 1 1 d .
H6 H 0.3804 0.7102 0.5615 0.026 Uiso 1 1 calc R
C7 C 0.3381(3) 0.3501(2) 0.17783(15) 0.0205(4) Uani 1 1 d .
C8 C 0.5347(3) 0.1684(2) 0.07900(17) 0.0283(5) Uani 1 1 d .
H8 H 0.5851 0.1353 0.0117 0.034 Uiso 1 1 calc R
C9 C 0.6004(3) 0.0689(2) 0.17524(18) 0.0285(5) Uani 1 1 d .
H9 H 0.6914 -0.0293 0.1741 0.034 Uiso 1 1 calc R
C10 C 0.5222(3) 0.1248(2) 0.27279(17) 0.0258(4) Uani 1 1 d .
H10 H 0.5627 0.0616 0.3391 0.031 Uiso 1 1 calc R
N5 N 0.0987(2) 0.6741(2) -0.02509(13) 0.0240(4) Uani 1 1 d .
C11 C 0.1727(3) 0.6092(2) -0.11620(16) 0.0243(4) Uani 1 1 d .
H11 H 0.2576 0.5072 -0.1082 0.029 Uiso 1 1 calc R
C12 C 0.1291(3) 0.6861(2) -0.22121(15) 0.0230(4) Uani 1 1 d .
H12 H 0.1840 0.6357 -0.2820 0.028 Uiso 1 1 calc R
C13 C 0.0032(3) 0.8389(2) -0.23671(16) 0.0234(4) Uani 1 1 d .
C14 C -0.0731(3) 0.9070(2) -0.14189(16) 0.0275(5) Uani 1 1 d .
H14 H -0.1579 1.0091 -0.1476 0.033 Uiso 1 1 calc R
C15 C -0.0221(3) 0.8218(2) -0.03914(17) 0.0284(5) Uani 1 1 d .
H15 H -0.0742 0.8693 0.0232 0.034 Uiso 1 1 calc R
C16 C -0.0473(3) 0.9271(3) -0.34983(16) 0.0316(5) Uani 1 1 d .
H16A H 0.0441 0.9733 -0.3818 0.047 Uiso 1 1 calc R
H16B H -0.1623 1.0101 -0.3444 0.047 Uiso 1 1 calc R
H16C H -0.0561 0.8544 -0.3957 0.047 Uiso 1 1 calc R

loop_
_atom_site_aniso_label
_atom_site_aniso_U_11
_atom_site_aniso_U_22
_atom_site_aniso_U_33
_atom_site_aniso_U_23
_atom_site_aniso_U_13
_atom_site_aniso_U_12
S1 0.0179(3) 0.0271(3) 0.0159(3) -0.0035(2) -0.00228(18) -0.0073(2)
O1 0.0240(7) 0.0368(8) 0.0182(7) -0.0044(6) -0.0007(6) -0.0154(6)
O2 0.0215(7) 0.0286(8) 0.0240(7) -0.0047(6) -0.0057(6) -0.0041(6)
N1 0.0208(8) 0.0335(10) 0.0228(9) -0.0040(7) -0.0034(7) -0.0114(7)
N2 0.0209(8) 0.0261(9) 0.0152(8) -0.0025(7) -0.0037(6) -0.0067(7)
N3 0.0248(9) 0.0282(9) 0.0199(8) -0.0034(7) -0.0015(7) -0.0090(7)
N4 0.0247(9) 0.0270(9) 0.0192(8) -0.0009(7) -0.0057(7) -0.0101(7)
C1 0.0206(9) 0.0194(9) 0.0218(10) 0.0000(7) -0.0060(7) -0.0052(7)
C2 0.0202(9) 0.0231(10) 0.0215(10) 0.0000(8) 0.0000(8) -0.0078(8)
C3 0.0258(10) 0.0235(10) 0.0153(9) -0.0012(7) -0.0018(7) -0.0072(8)
C4 0.0186(9) 0.0216(9) 0.0172(9) -0.0009(7) -0.0035(7) -0.0061(7)
C5 0.0202(9) 0.0234(10) 0.0173(9) -0.0004(7) -0.0017(7) -0.0058(8)
C6 0.0241(10) 0.0250(10) 0.0142(9) -0.0017(7) -0.0024(7) -0.0067(8)
C7 0.0200(9) 0.0235(10) 0.0199(9) -0.0021(7) -0.0029(7) -0.0098(8)
C8 0.0303(11) 0.0284(11) 0.0260(11) -0.0079(9) 0.0030(9) -0.0090(9)
C9 0.0267(10) 0.0236(10) 0.0341(12) -0.0032(9) -0.0011(9) -0.0074(8)
C10 0.0246(10) 0.0256(10) 0.0276(11) 0.0016(8) -0.0076(8) -0.0095(8)
N5 0.0249(9) 0.0284(9) 0.0189(8) -0.0026(7) -0.0031(7) -0.0087(7)
C11 0.0267(10) 0.0244(10) 0.0220(10) -0.0028(8) -0.0040(8) -0.0079(8)
C12 0.0267(10) 0.0280(11) 0.0178(10) -0.0045(8) -0.0011(8) -0.0128(8)
C13 0.0246(10) 0.0286(10) 0.0202(10) 0.0000(8) -0.0050(8) -0.0132(8)
C14 0.0291(11) 0.0259(10) 0.0239(11) -0.0016(8) -0.0026(8) -0.0050(9)
C15 0.0315(11) 0.0342(11) 0.0176(10) -0.0057(8) 0.0000(8) -0.0077(9)
C16 0.0375(12) 0.0342(12) 0.0217(10) 0.0010(9) -0.0073(9) -0.0106(10)

loop_
_atom_type_symbol
_atom_type_description
_atom_type_scat_dispersion_real
_atom_type_scat_dispersion_imag
_atom_type_scat_source
C C 0.0033 0.0016 'International Tables Vol C Tables 4.2.6.8 and 6.1.1.4'
H H 0.0000 0.0000 'International Tables Vol C Tables 4.2.6.8 and 6.1.1.4'
N N 0.0061 0.0033 'International Tables Vol C Tables 4.2.6.8 and 6.1.1.4'
O O 0.0106 0.0060 'International Tables Vol C Tables 4.2.6.8 and 6.1.1.4'
S S 0.1246 0.1234 'International Tables Vol C Tables 4.2.6.8 and 6.1.1.4'

loop_
_geom_angle_atom_site_label_1
_geom_angle_atom_site_label_2
_geom_angle_atom_site_label_3
_geom_angle
O1 S1 O2 116.86(9)
O1 S1 N2 112.44(9)
O2 S1 N2 103.57(9)
O1 S1 C4 108.41(9)
O2 S1 C4 109.06(9)
N2 S1 C4 105.91(9)
C1 N1 H1A 112.1(14)
C1 N1 H1B 111.2(16)
H1A N1 H1B 121(2)
C7 N2 S1 126.24(13)
C7 N2 H2N 117.0(14)
S1 N2 H2N 116.2(14)
C8 N3 C7 115.03(17)
C10 N4 C7 115.44(17)
N1 C1 C6 120.62(18)
N1 C1 C2 120.79(18)
C6 C1 C2 118.58(17)
C3 C2 C1 120.58(17)
C3 C2 H2 119.7
C1 C2 H2 119.7
C2 C3 C4 120.07(18)
C2 C3 H3 120.0
C4 C3 H3 120.0
C3 C4 C5 120.09(17)
C3 C4 S1 121.03(15)
C5 C4 S1 118.78(14)
C6 C5 C4 119.62(17)
C6 C5 H5 120.2
C4 C5 H5 120.2
C5 C6 C1 121.01(17)
C5 C6 H6 119.5
C1 C6 H6 119.5
N3 C7 N4 127.16(18)
N3 C7 N2 114.24(16)
N4 C7 N2 118.60(17)
N3 C8 C9 123.41(19)
N3 C8 H8 118.3
C9 C8 H8 118.3
C10 C9 C8 115.85(19)
C10 C9 H9 122.1
C8 C9 H9 122.1
N4 C10 C9 123.10(19)
N4 C10 H10 118.4
C9 C10 H10 118.4
C11 N5 C15 117.14(17)
N5 C11 C12 123.13(19)
N5 C11 H11 118.4
C12 C11 H11 118.4
C11 C12 C13 120.20(18)
C11 C12 H12 119.9
C13 C12 H12 119.9
C12 C13 C14 116.70(17)
C12 C13 C16 121.84(18)
C14 C13 C16 121.45(19)
C15 C14 C13 119.59(19)
C15 C14 H14 120.2
C13 C14 H14 120.2
N5 C15 C14 123.23(19)
N5 C15 H15 118.4
C14 C15 H15 118.4
C13 C16 H16A 109.5
C13 C16 H16B 109.5
H16A C16 H16B 109.5
C13 C16 H16C 109.5
H16A C16 H16C 109.5
H16B C16 H16C 109.5

loop_
_geom_bond_atom_site_label_1
_geom_bond_atom_site_label_2
_geom_bond_distance
S1 O1 1.4367(14)
S1 O2 1.4435(15)
S1 N2 1.6261(17)
S1 C4 1.753(2)
N1 C1 1.391(3)
N1 H1A 0.98(2)
N1 H1B 0.85(2)
N2 C7 1.387(2)
N2 H2N 1.07(3)
N3 C8 1.337(3)
N3 C7 1.338(3)
N4 C10 1.337(3)
N4 C7 1.342(3)
C1 C6 1.404(3)
C1 C2 1.405(3)
C2 C3 1.383(3)
C2 H2 0.9300
C3 C4 1.396(3)
C3 H3 0.9300
C4 C5 1.398(3)
C5 C6 1.383(3)
C5 H5 0.9300
C6 H6 0.9300
C8 C9 1.387(3)
C8 H8 0.9300
C9 C10 1.381(3)
C9 H9 0.9300
C10 H10 0.9300
N5 C11 1.337(3)
N5 C15 1.340(3)
C11 C12 1.376(3)
C11 H11 0.9300
C12 C13 1.390(3)
C12 H12 0.9300
C13 C14 1.393(3)
C13 C16 1.500(3)
C14 C15 1.384(3)
C14 H14 0.9300
C15 H15 0.9300
C16 H16A 0.9600
C16 H16B 0.9600
C16 H16C 0.9600

loop_
_geom_hbond_atom_site_label_D
_geom_hbond_atom_site_label_H
_geom_hbond_atom_site_label_A
_geom_hbond_distance_DH
_geom_hbond_distance_HA
_geom_hbond_distance_DA
_geom_hbond_angle_DHA
_geom_hbond_site_symmetry_A
N1 H1A N4 0.98(2) 2.22(2) 3.152(3) 160.1(19) 2_666
N1 H1A O1 0.98(2) 2.61(2) 3.231(2) 121.8(17) 2_666
N2 H2N N5 1.07(3) 1.67(3) 2.734(3) 175(2) .
C11 H11 N3 0.93 2.74 3.416(3) 130.3 .
C15 H15 O2 0.93 2.67 3.303(3) 126.2 .

loop_
_geom_torsion_atom_site_label_1
_geom_torsion_atom_site_label_2
_geom_torsion_atom_site_label_3
_geom_torsion_atom_site_label_4
_geom_torsion
O1 S1 N2 C7 -53.34(18)
O2 S1 N2 C7 179.61(15)
C4 S1 N2 C7 64.88(17)
N1 C1 C2 C3 -179.87(17)
C6 C1 C2 C3 -1.1(3)
C1 C2 C3 C4 -0.5(3)
C2 C3 C4 C5 0.7(3)
C2 C3 C4 S1 176.94(14)
O1 S1 C4 C3 149.71(16)
O2 S1 C4 C3 -82.07(17)
N2 S1 C4 C3 28.83(18)
O1 S1 C4 C5 -33.99(17)
O2 S1 C4 C5 94.23(16)
N2 S1 C4 C5 -154.87(15)
C3 C4 C5 C6 0.8(3)
S1 C4 C5 C6 -175.57(14)
C4 C5 C6 C1 -2.4(3)
N1 C1 C6 C5 -178.64(16)
C2 C1 C6 C5 2.6(3)
C8 N3 C7 N4 -0.3(3)
C8 N3 C7 N2 179.62(16)
C10 N4 C7 N3 -0.3(3)
C10 N4 C7 N2 179.80(15)
S1 N2 C7 N3 -174.62(13)
S1 N2 C7 N4 5.3(3)
C7 N3 C8 C9 0.8(3)
N3 C8 C9 C10 -0.8(3)
C7 N4 C10 C9 0.4(3)
C8 C9 C10 N4 0.1(3)
C15 N5 C11 C12 -0.6(3)
N5 C11 C12 C13 0.2(3)
C11 C12 C13 C14 0.1(3)
C11 C12 C13 C16 179.69(18)
C12 C13 C14 C15 -0.1(3)
C16 C13 C14 C15 -179.70(19)
C11 N5 C15 C14 0.5(3)
C13 C14 C15 N5 -0.2(3)

loop_
_cod_related_entry_id
_cod_related_entry_database
_cod_related_entry_code
1 ChemSpider 30652516
